data_7210056
loop_
_publ_author_name
'Pigge, F. Christopher'
'Kapadia, Pradeep P.'
'Swenson, Dale C.'

_publ_section_title
;
 Halogen bonded networks from pyridyl-substituted tetraarylethylenes and
 diiodotetrafluorobenzenes
;
_journal_issue 21
_journal_name_full CrystEngComm
_journal_page_first 4386
_journal_paper_doi 10.1039/c3ce26732f
_journal_volume 15
_journal_year 2013
_chemical_formula_moiety 'C46 H32 N4, 2(C6 F4 I2)'
_chemical_formula_sum 'C58 H32 F8 I4 N4'
_chemical_formula_weight 1444.48
_chemical_name_systematic
;
?
;
_space_group_IT_number 1
_symmetry_cell_setting triclinic
_symmetry_space_group_name_Hall 'P 1'
_symmetry_space_group_name_H-M 'P 1'
_atom_sites_solution_hydrogens geom
_atom_sites_solution_primary direct
_atom_sites_solution_secondary difmap
_audit_creation_method SHELXL-97
_cell_angle_alpha 109.334(5)
_cell_angle_beta 105.904(5)
_cell_angle_gamma 99.933(5)
_cell_formula_units_Z 2
_cell_length_a 14.1443(15)
_cell_length_b 14.3491(15)
_cell_length_c 15.0776(16)
_cell_measurement_reflns_used 8301
_cell_measurement_temperature 210(2)
_cell_measurement_theta_max 25.3
_cell_measurement_theta_min 1.0
_cell_volume 2657.6(5)
_computing_cell_refinement 'HKL Scalepack (Otwinowski & Minor, 1997)'
_computing_data_collection 'Collect (Nonius BV, 1997-2000)'
_computing_data_reduction 'HKL Denzo, Scalepack (Otwinowski & Minor, 1997)'
_computing_structure_refinement 'SHELXTL v6.1 (Sheldrick, 2008)'
_computing_structure_solution 'SHELXTL v6.1 (Sheldrick, 2008)'
_diffrn_ambient_temperature 210(2)
_diffrn_detector_area_resol_mean 9
_diffrn_measured_fraction_theta_full 0.992
_diffrn_measured_fraction_theta_max 0.992
_diffrn_measurement_device_type 'Nonius KappaCCD'
_diffrn_measurement_method 'CCD phi and omega scans'
_diffrn_radiation_monochromator graphite
_diffrn_radiation_source 'fine-focus sealed tube'
_diffrn_radiation_type MoK\a
_diffrn_radiation_wavelength 0.71073
_diffrn_reflns_av_R_equivalents 0.0000
_diffrn_reflns_av_sigmaI/netI 0.1408
_diffrn_reflns_limit_h_max 16
_diffrn_reflns_limit_h_min -16
_diffrn_reflns_limit_k_max 17
_diffrn_reflns_limit_k_min -17
_diffrn_reflns_limit_l_max 17
_diffrn_reflns_limit_l_min -17
_diffrn_reflns_number 27749
_diffrn_reflns_theta_full 25.00
_diffrn_reflns_theta_max 25.00
_diffrn_reflns_theta_min 3.14
_diffrn_standards_number 0
_exptl_absorpt_coefficient_mu 2.415
_exptl_absorpt_correction_T_max 0.9533
_exptl_absorpt_correction_T_min 0.7770
_exptl_absorpt_correction_type multi-scan
_exptl_absorpt_process_details 'HKL Scalepack (Otwinowski & Minor, 1997)'
_exptl_crystal_colour colorless
_exptl_crystal_density_diffrn 1.805
_exptl_crystal_density_method 'not measured'
_exptl_crystal_description plate
_exptl_crystal_F_000 1384
_exptl_crystal_size_max 0.11
_exptl_crystal_size_mid 0.11
_exptl_crystal_size_min 0.02
_refine_diff_density_max 2.187
_refine_diff_density_min -1.062
_refine_diff_density_rms 0.154
_refine_ls_abs_structure_details 'Flack H D (1983), Acta Cryst. A39, 876-881'
_refine_ls_abs_structure_Flack 0.14(5)
_refine_ls_extinction_method none
_refine_ls_goodness_of_fit_ref 1.047
_refine_ls_hydrogen_treatment constr
_refine_ls_matrix_type full
_refine_ls_number_parameters 1334
_refine_ls_number_reflns 16688
_refine_ls_number_restraints 2753
_refine_ls_restrained_S_all 0.987
_refine_ls_R_factor_all 0.1804
_refine_ls_R_factor_gt 0.0874
_refine_ls_shift/su_max 0.021
_refine_ls_shift/su_mean 0.003
_refine_ls_structure_factor_coef Fsqd
_refine_ls_weighting_details 'calc w=1/[\s^2^(Fo^2^)+(0.0505P)^2^+39.3973P] where P=(Fo^2^+2Fc^2^)/3'
_refine_ls_weighting_scheme calc
_refine_ls_wR_factor_gt 0.1678
_refine_ls_wR_factor_ref 0.2062
_reflns_number_gt 9093
_reflns_number_total 16688
_reflns_threshold_expression >2sigma(I)
_cod_data_source_file c3ce26732f.txt
_cod_data_source_block fcp114b
_cod_depositor_comments
;
The following automatic conversions were performed:

'_symmetry_cell_setting' value 'Triclinic' changed to 'triclinic'
according to /home/saulius/struct/CIF-dictionaries/cif_core.dic
dictionary named 'cif_core.dic' version 2.4.2 from 2011-04-26.

Automatic conversion script
Id: cif_fix_values 1891 2012-01-12 08:04:46Z andrius 

The following automatic conversions were performed:

'_exptl_absorpt_correction_type' value 'multi-scans' was replaced
with the value 'multi-scan' as specified in the replacement file
'src/cod-tools/trunk/data/replacement-values/replacement_values.lst'.

Automatic conversion script
Id: cif_fix_values 5376 2017-05-30 11:51:03Z andrius 
;
_cod_original_sg_symbol_Hall ' P 1 '
_cod_original_sg_symbol_H-M ' P 1 '
_cod_database_code 7210056

loop_
_symmetry_equiv_pos_as_xyz
'x, y, z'

loop_
_atom_site_label
_atom_site_type_symbol
_atom_site_fract_x
_atom_site_fract_y
_atom_site_fract_z
_atom_site_U_iso_or_equiv
_atom_site_adp_type
_atom_site_occupancy
_atom_site_symmetry_multiplicity
_atom_site_calc_flag
_atom_site_refinement_flags
I1 I 0.43369(17) 0.93179(18) 0.20311(16) 0.0710(6) Uani 1 1 d DU
I2 I 0.01340(17) 0.53594(16) 0.12900(15) 0.0609(5) Uani 1 1 d DU
F1 F 0.2062(11) 0.9235(7) 0.1987(6) 0.081(4) Uani 1 1 d DU
F2 F 0.0470(8) 0.7741(12) 0.1707(7) 0.076(4) Uani 1 1 d DU
F3 F 0.2416(11) 0.5381(7) 0.1324(7) 0.072(4) Uani 1 1 d DU
F4 F 0.4072(7) 0.6972(12) 0.1619(7) 0.088(5) Uani 1 1 d DU
C111 C 0.3090(7) 0.8086(7) 0.1802(3) 0.058(5) Uani 1 1 d DU
C112 C 0.2174(10) 0.8298(6) 0.1826(4) 0.063(4) Uani 1 1 d DU
C113 C 0.1346(6) 0.7528(10) 0.1682(4) 0.059(4) Uani 1 1 d DU
C114 C 0.1428(6) 0.6536(7) 0.1511(3) 0.050(4) Uani 1 1 d DU
C115 C 0.2340(9) 0.6332(6) 0.1488(4) 0.053(4) Uani 1 1 d DU
C116 C 0.3170(6) 0.7114(9) 0.1633(4) 0.061(4) Uani 1 1 d DU
I3 I 0.43126(18) 0.62182(19) 0.38992(17) 0.0787(7) Uani 1 1 d DU
I4 I 0.04294(17) 0.85765(19) 0.43647(16) 0.0739(6) Uani 1 1 d DU
F5 F 0.4230(7) 0.8433(9) 0.4173(4) 0.084(4) Uani 1 1 d DU
F6 F 0.2721(10) 0.9406(7) 0.4359(5) 0.077(4) Uani 1 1 d DU
F7 F 0.0581(7) 0.6311(10) 0.4081(5) 0.077(3) Uani 1 1 d DU
F8 F 0.2015(11) 0.5420(7) 0.3910(5) 0.087(4) Uani 1 1 d DU
C121 C 0.3129(7) 0.6922(9) 0.4040(3) 0.066(5) Uani 1 1 d DU
C122 C 0.3309(6) 0.7947(9) 0.4156(4) 0.064(4) Uani 1 1 d DU
C123 C 0.2559(9) 0.8430(6) 0.4249(3) 0.063(4) Uani 1 1 d DU
C124 C 0.1628(7) 0.7894(9) 0.4226(3) 0.059(4) Uani 1 1 d DU
C125 C 0.1458(6) 0.6879(9) 0.4110(3) 0.062(4) Uani 1 1 d DU
C126 C 0.2220(8) 0.6398(6) 0.4018(3) 0.061(4) Uani 1 1 d DU
I5 I 0.43075(16) 0.95883(16) 0.69925(15) 0.0601(5) Uani 1 1 d DU
I6 I 0.01229(16) 0.56411(16) 0.63138(15) 0.0582(5) Uani 1 1 d DU
F9 F 0.2024(10) 0.9539(7) 0.7001(6) 0.071(4) Uani 1 1 d DU
F10 F 0.0473(8) 0.8124(10) 0.6760(7) 0.068(4) Uani 1 1 d DU
F11 F 0.2396(11) 0.5694(7) 0.6306(6) 0.076(4) Uani 1 1 d DU
F12 F 0.3982(7) 0.7193(11) 0.6564(6) 0.078(5) Uani 1 1 d DU
C131 C 0.3042(6) 0.8385(7) 0.6786(3) 0.054(5) Uani 1 1 d DU
C132 C 0.2134(9) 0.8606(6) 0.6832(4) 0.057(4) Uani 1 1 d DU
C133 C 0.1309(6) 0.7842(9) 0.6702(4) 0.046(4) Uani 1 1 d DU
C134 C 0.1383(6) 0.6846(7) 0.6521(3) 0.040(4) Uani 1 1 d DU
C135 C 0.2286(9) 0.6634(6) 0.6476(4) 0.056(4) Uani 1 1 d DU
C136 C 0.3115(6) 0.7411(9) 0.6610(4) 0.064(5) Uani 1 1 d DU
I7 I 0.33206(17) 0.99421(16) 0.95191(15) 0.0648(6) Uani 1 1 d DU
I8 I 0.12335(17) 0.47816(17) 0.86386(15) 0.0652(6) Uani 1 1 d DU
F13 F 0.1121(10) 0.8683(10) 0.9438(5) 0.075(4) Uani 1 1 d DU
F14 F 0.0353(7) 0.6740(11) 0.9106(5) 0.072(4) Uani 1 1 d DU
F15 F 0.3351(9) 0.5986(9) 0.8716(5) 0.087(5) Uani 1 1 d DU
F16 F 0.4174(7) 0.7973(11) 0.9053(5) 0.084(4) Uani 1 1 d DU
C141 C 0.2690(8) 0.8380(5) 0.9253(3) 0.053(4) Uani 1 1 d DU
C142 C 0.1710(8) 0.8066(7) 0.9266(3) 0.057(4) Uani 1 1 d DU
C143 C 0.1291(6) 0.7055(8) 0.9095(4) 0.053(4) Uani 1 1 d DU
C144 C 0.1849(8) 0.6349(5) 0.8908(3) 0.053(4) Uani 1 1 d DU
C145 C 0.2819(8) 0.6667(7) 0.8895(3) 0.063(4) Uani 1 1 d DU
C146 C 0.3236(6) 0.7689(8) 0.9069(4) 0.061(4) Uani 1 1 d DU
C1 C 0.7142(14) 0.7732(8) 0.9331(8) 0.055(3) Uani 1 1 d DU
C2 C 0.7059(13) 0.7068(8) 0.8416(9) 0.058(3) Uani 1 1 d DU
C11 C 0.7261(10) 0.8868(7) 0.9586(7) 0.062(4) Uani 1 1 d DU
C12 C 0.8079(10) 0.9532(9) 0.9554(13) 0.064(5) Uani 1 1 d DU
H12 H 0.8591 0.9270 0.9365 0.077 Uiso 1 1 calc R
C13 C 0.8162(10) 1.0576(9) 0.9795(15) 0.063(5) Uani 1 1 d DU
H13 H 0.8723 1.1012 0.9771 0.076 Uiso 1 1 calc R
C14 C 0.7397(12) 1.0962(8) 1.0073(15) 0.060(4) Uani 1 1 d DU
C15 C 0.6575(11) 1.0289(10) 1.0096(15) 0.059(4) Uani 1 1 d DU
H15 H 0.6051 1.0540 1.0268 0.071 Uiso 1 1 calc R
C16 C 0.6514(11) 0.9255(10) 0.9869(15) 0.065(5) Uani 1 1 d DU
H16 H 0.5963 0.8820 0.9909 0.078 Uiso 1 1 calc R
C17 C 0.7394(11) 1.2065(8) 1.0345(8) 0.058(5) Uani 1 1 d DU
C18 C 0.8311(9) 1.2843(10) 1.0729(12) 0.057(5) Uani 1 1 d DU
H18 H 0.8927 1.2681 1.0946 0.068 Uiso 1 1 calc R
N1 N 0.8373(10) 1.3821(9) 1.0811(12) 0.062(5) Uani 1 1 d DU
C19 C 0.7477(12) 1.4033(10) 1.0484(12) 0.061(5) Uani 1 1 d DU
H19 H 0.7502 1.4706 1.0527 0.073 Uiso 1 1 calc R
C20 C 0.6540(11) 1.3320(12) 1.0094(14) 0.061(5) Uani 1 1 d DU
H20 H 0.5931 1.3496 0.9887 0.074 Uiso 1 1 calc R
C21 C 0.6518(10) 1.2328(10) 1.0016(13) 0.068(6) Uani 1 1 d DU
H21 H 0.5881 1.1818 0.9727 0.082 Uiso 1 1 calc R
C22 C 0.7111(11) 0.7372(8) 1.0157(9) 0.057(4) Uani 1 1 d DU
C23 C 0.6227(9) 0.6684(12) 1.0066(10) 0.060(4) Uani 1 1 d DU
H23 H 0.5648 0.6433 0.9472 0.072 Uiso 1 1 calc R
C24 C 0.6182(10) 0.6362(12) 1.0831(12) 0.064(4) Uani 1 1 d DU
H24 H 0.5564 0.5941 1.0778 0.077 Uiso 1 1 calc R
C25 C 0.7070(12) 0.6672(14) 1.1685(11) 0.070(5) Uani 1 1 d DU
C26 C 0.7936(11) 0.7391(15) 1.1779(11) 0.081(6) Uani 1 1 d DU
H26 H 0.8513 0.7664 1.2376 0.097 Uiso 1 1 calc R
C27 C 0.7962(10) 0.7710(13) 1.1009(12) 0.069(5) Uani 1 1 d DU
H27 H 0.8568 0.8160 1.1073 0.083 Uiso 1 1 calc R
C28 C 0.7091(12) 0.6403(7) 1.2580(8) 0.071(4) Uani 1 1 d DU
C29 C 0.6184(11) 0.6095(13) 1.2736(12) 0.075(5) Uani 1 1 d DU
H29 H 0.5592 0.6207 1.2368 0.090 Uiso 1 1 calc R
N2 N 0.6096(12) 0.5650(13) 1.3376(13) 0.080(5) Uani 1 1 d DU
C30 C 0.6951(14) 0.5488(12) 1.3893(11) 0.083(6) Uani 1 1 d DU
H30 H 0.6911 0.5193 1.4358 0.099 Uiso 1 1 calc R
C31 C 0.7864(13) 0.5731(14) 1.3772(13) 0.083(5) Uani 1 1 d DU
H31 H 0.8444 0.5602 1.4137 0.100 Uiso 1 1 calc R
C32 C 0.7912(11) 0.6175(13) 1.3093(13) 0.074(5) Uani 1 1 d DU
H32 H 0.8532 0.6324 1.2981 0.089 Uiso 1 1 calc R
C33 C 0.7093(11) 0.5995(8) 0.8297(10) 0.060(4) Uani 1 1 d DU
C34 C 0.6244(10) 0.5198(11) 0.7571(12) 0.075(6) Uani 1 1 d DU
H34 H 0.5686 0.5357 0.7207 0.090 Uiso 1 1 calc R
C35 C 0.6197(11) 0.4166(9) 0.7369(12) 0.067(5) Uani 1 1 d DU
H35 H 0.5631 0.3633 0.6854 0.081 Uiso 1 1 calc R
C36 C 0.7012(12) 0.3938(8) 0.7949(14) 0.062(5) Uani 1 1 d DU
C37 C 0.7865(11) 0.4748(11) 0.8662(14) 0.076(6) Uani 1 1 d DU
H37 H 0.8416 0.4601 0.9052 0.091 Uiso 1 1 calc R
C38 C 0.7921(10) 0.5768(9) 0.8810(12) 0.066(5) Uani 1 1 d DU
H38 H 0.8523 0.6299 0.9260 0.079 Uiso 1 1 calc R
C39 C 0.7042(13) 0.2895(8) 0.7922(9) 0.069(5) Uani 1 1 d DU
C40 C 0.6114(11) 0.2125(12) 0.7533(14) 0.080(6) Uani 1 1 d DU
H40 H 0.5506 0.2323 0.7443 0.096 Uiso 1 1 calc R
N3 N 0.6034(11) 0.1119(10) 0.7278(13) 0.071(5) Uani 1 1 d DU
C41 C 0.6914(14) 0.0848(10) 0.7420(14) 0.079(6) Uani 1 1 d DU
H41 H 0.6873 0.0148 0.7265 0.095 Uiso 1 1 calc R
C42 C 0.7855(12) 0.1539(11) 0.7777(16) 0.078(6) Uani 1 1 d DU
H42 H 0.8455 0.1327 0.7864 0.094 Uiso 1 1 calc R
C43 C 0.7898(11) 0.2567(10) 0.8007(14) 0.075(6) Uani 1 1 d DU
H43 H 0.8540 0.3055 0.8230 0.089 Uiso 1 1 calc R
C44 C 0.7181(10) 0.7418(8) 0.7614(7) 0.061(3) Uani 1 1 d DU
C45 C 0.7949(11) 0.7253(12) 0.7220(11) 0.061(4) Uani 1 1 d DU
H45 H 0.8425 0.6947 0.7490 0.073 Uiso 1 1 calc R
C46 C 0.8028(11) 0.7532(13) 0.6436(12) 0.059(4) Uani 1 1 d DU
H46 H 0.8505 0.7352 0.6131 0.071 Uiso 1 1 calc R
C47 C 0.7383(12) 0.8087(13) 0.6107(12) 0.062(4) Uani 1 1 d DU
C48 C 0.6578(12) 0.8184(14) 0.6464(12) 0.062(4) Uani 1 1 d DU
H48 H 0.6095 0.8486 0.6197 0.075 Uiso 1 1 calc R
C49 C 0.6474(11) 0.7846(13) 0.7205(12) 0.061(4) Uani 1 1 d DU
H49 H 0.5919 0.7911 0.7426 0.074 Uiso 1 1 calc R
C50 C 0.7496(11) 0.8604(7) 0.5404(8) 0.064(4) Uani 1 1 d DU
C51 C 0.8453(10) 0.8823(12) 0.5312(11) 0.066(5) Uani 1 1 d DU
H51 H 0.9014 0.8778 0.5787 0.079 Uiso 1 1 calc R
N4 N 0.8628(9) 0.9095(12) 0.4588(12) 0.067(4) Uani 1 1 d DU
C52 C 0.7819(12) 0.9148(12) 0.3904(11) 0.073(5) Uani 1 1 d DU
H52 H 0.7928 0.9337 0.3391 0.087 Uiso 1 1 calc R
C53 C 0.6854(11) 0.8939(15) 0.3923(12) 0.073(5) Uani 1 1 d DU
H53 H 0.6302 0.8981 0.3435 0.088 Uiso 1 1 calc R
C54 C 0.6709(10) 0.8664(14) 0.4682(13) 0.083(5) Uani 1 1 d DU
H54 H 0.6043 0.8511 0.4702 0.100 Uiso 1 1 calc R
C3 C 0.1962(9) 0.2433(16) 0.4391(9) 0.057(3) Uani 1 1 d DU
C4 C 0.2574(8) 0.2457(15) 0.3854(9) 0.062(3) Uani 1 1 d DU
C61 C 0.0835(7) 0.2304(11) 0.3950(8) 0.055(4) Uani 1 1 d DU
C62 C 0.0464(9) 0.3131(10) 0.4319(10) 0.059(5) Uani 1 1 d DU
H62 H 0.0926 0.3754 0.4825 0.071 Uiso 1 1 calc R
C63 C -0.0576(10) 0.3061(10) 0.3957(13) 0.068(6) Uani 1 1 d DU
H63 H -0.0816 0.3620 0.4233 0.081 Uiso 1 1 calc R
C64 C -0.1258(7) 0.2142(12) 0.3176(12) 0.055(5) Uani 1 1 d DU
C65 C -0.0873(9) 0.1317(9) 0.2823(11) 0.054(4) Uani 1 1 d DU
H65 H -0.1327 0.0691 0.2314 0.065 Uiso 1 1 calc R
C66 C 0.0162(10) 0.1396(10) 0.3203(12) 0.057(4) Uani 1 1 d DU
H66 H 0.0402 0.0829 0.2949 0.069 Uiso 1 1 calc R
C67 C -0.2389(8) 0.2012(13) 0.2717(7) 0.052(4) Uani 1 1 d DU
C68 C -0.3119(12) 0.1116(11) 0.2527(11) 0.067(5) Uani 1 1 d DU
H68 H -0.2893 0.0542 0.2546 0.080 Uiso 1 1 calc R
N5 N -0.4125(11) 0.1018(13) 0.2320(14) 0.079(5) Uani 1 1 d DU
C69 C -0.4444(10) 0.1846(16) 0.2292(12) 0.088(7) Uani 1 1 d DU
H69 H -0.5146 0.1791 0.2147 0.106 Uiso 1 1 calc R
C70 C -0.3792(13) 0.2753(14) 0.2465(14) 0.089(7) Uani 1 1 d DU
H70 H -0.4033 0.3318 0.2441 0.107 Uiso 1 1 calc R
C71 C -0.2761(11) 0.2819(12) 0.2679(14) 0.068(5) Uani 1 1 d DU
H71 H -0.2300 0.3443 0.2803 0.082 Uiso 1 1 calc R
C72 C 0.2368(8) 0.2578(11) 0.5477(7) 0.057(4) Uani 1 1 d DU
C73 C 0.2025(11) 0.1791(10) 0.5757(10) 0.066(5) Uani 1 1 d DU
H73 H 0.1543 0.1174 0.5260 0.080 Uiso 1 1 calc R
C74 C 0.2373(13) 0.1890(11) 0.6749(11) 0.060(5) Uani 1 1 d DU
H74 H 0.2130 0.1346 0.6921 0.072 Uiso 1 1 calc R
C75 C 0.3092(13) 0.2814(13) 0.7492(8) 0.065(5) Uani 1 1 d DU
C76 C 0.3434(11) 0.3595(10) 0.7196(10) 0.049(4) Uani 1 1 d DU
H76 H 0.3925 0.4212 0.7683 0.059 Uiso 1 1 calc R
C77 C 0.3070(12) 0.3486(10) 0.6206(11) 0.058(4) Uani 1 1 d DU
H77 H 0.3302 0.4030 0.6030 0.070 Uiso 1 1 calc R
C78 C 0.3500(7) 0.2934(13) 0.8563(9) 0.061(4) Uani 1 1 d DU
C79 C 0.3545(12) 0.2062(11) 0.8765(11) 0.063(5) Uani 1 1 d DU
H79 H 0.3438 0.1442 0.8225 0.076 Uiso 1 1 calc R
N6 N 0.3733(13) 0.2053(11) 0.9685(13) 0.070(5) Uani 1 1 d DU
C80 C 0.3851(12) 0.2940(13) 1.0444(11) 0.063(5) Uani 1 1 d DU
H80 H 0.3964 0.2942 1.1089 0.076 Uiso 1 1 calc R
C81 C 0.3814(14) 0.3831(12) 1.0323(11) 0.064(5) Uani 1 1 d DU
H81 H 0.3913 0.4442 1.0870 0.077 Uiso 1 1 calc R
C82 C 0.3625(12) 0.3805(12) 0.9361(12) 0.062(5) Uani 1 1 d DU
H82 H 0.3582 0.4409 0.9257 0.074 Uiso 1 1 calc R
C83 C 0.3684(7) 0.2504(10) 0.4209(7) 0.057(4) Uani 1 1 d DU
C84 C 0.4012(9) 0.1790(10) 0.4554(12) 0.053(4) Uani 1 1 d DU
H84 H 0.3525 0.1263 0.4566 0.064 Uiso 1 1 calc R
C85 C 0.5048(10) 0.1833(11) 0.4883(14) 0.061(4) Uani 1 1 d DU
H85 H 0.5256 0.1334 0.5101 0.073 Uiso 1 1 calc R
C86 C 0.5773(7) 0.2634(12) 0.4883(13) 0.052(4) Uani 1 1 d DU
C87 C 0.5428(9) 0.3342(11) 0.4529(14) 0.063(4) Uani 1 1 d DU
H87 H 0.5904 0.3861 0.4494 0.075 Uiso 1 1 calc R
C88 C 0.4396(10) 0.3299(11) 0.4227(13) 0.064(5) Uani 1 1 d DU
H88 H 0.4186 0.3813 0.4036 0.077 Uiso 1 1 calc R
C89 C 0.6891(8) 0.2713(13) 0.5152(8) 0.056(4) Uani 1 1 d DU
C90 C 0.7618(11) 0.3675(11) 0.5596(11) 0.064(5) Uani 1 1 d DU
H90 H 0.7389 0.4251 0.5591 0.077 Uiso 1 1 calc R
N7 N 0.8628(10) 0.3830(11) 0.6032(13) 0.069(5) Uani 1 1 d DU
C91 C 0.8946(10) 0.2994(14) 0.6022(12) 0.075(6) Uani 1 1 d DU
H91 H 0.9652 0.3087 0.6314 0.090 Uiso 1 1 calc R
C92 C 0.8295(12) 0.2025(13) 0.5611(14) 0.073(6) Uani 1 1 d DU
H92 H 0.8539 0.1457 0.5617 0.087 Uiso 1 1 calc R
C93 C 0.7257(11) 0.1902(11) 0.5180(13) 0.066(5) Uani 1 1 d DU
H93 H 0.6791 0.1239 0.4899 0.079 Uiso 1 1 calc R
C94 C 0.2161(8) 0.2315(11) 0.2766(8) 0.062(4) Uani 1 1 d DU
C95 C 0.2247(12) 0.1497(11) 0.2006(11) 0.063(4) Uani 1 1 d DU
H95 H 0.2559 0.1020 0.2174 0.075 Uiso 1 1 calc R
C96 C 0.1883(15) 0.1370(11) 0.1004(10) 0.072(5) Uani 1 1 d DU
H96 H 0.1981 0.0836 0.0505 0.087 Uiso 1 1 calc R
C97 C 0.1367(14) 0.2049(13) 0.0750(8) 0.059(4) Uani 1 1 d DU
C98 C 0.1319(14) 0.2884(11) 0.1526(11) 0.065(4) Uani 1 1 d DU
H98 H 0.1002 0.3362 0.1368 0.078 Uiso 1 1 calc R
C99 C 0.1729(14) 0.3024(11) 0.2524(9) 0.068(5) Uani 1 1 d DU
H99 H 0.1710 0.3605 0.3035 0.081 Uiso 1 1 calc R
C100 C 0.0960(8) 0.1906(13) -0.0330(9) 0.062(5) Uani 1 1 d DU
C101 C 0.0883(10) 0.2742(11) -0.0586(11) 0.066(5) Uani 1 1 d DU
H101 H 0.1022 0.3387 -0.0065 0.079 Uiso 1 1 calc R
N8 N 0.0621(13) 0.2686(12) -0.1534(12) 0.062(4) Uani 1 1 d DU
C102 C 0.0426(11) 0.1758(14) -0.2273(10) 0.078(6) Uani 1 1 d DU
H102 H 0.0243 0.1704 -0.2940 0.094 Uiso 1 1 calc R
C103 C 0.0481(14) 0.0895(12) -0.2099(11) 0.082(6) Uani 1 1 d DU
H103 H 0.0337 0.0256 -0.2630 0.099 Uiso 1 1 calc R
C104 C 0.0756(14) 0.0989(11) -0.1113(13) 0.075(5) Uani 1 1 d DU
H104 H 0.0805 0.0401 -0.0977 0.090 Uiso 1 1 calc R

loop_
_atom_site_aniso_label
_atom_site_aniso_U_11
_atom_site_aniso_U_22
_atom_site_aniso_U_33
_atom_site_aniso_U_23
_atom_site_aniso_U_13
_atom_site_aniso_U_12
I1 0.0502(11) 0.0811(15) 0.0679(15) 0.0402(12) 0.0025(10) -0.0052(10)
I2 0.0568(11) 0.0471(11) 0.0665(14) 0.0203(10) 0.0137(10) 0.0039(9)
F1 0.073(7) 0.056(4) 0.122(12) 0.045(9) 0.034(9) 0.016(4)
F2 0.059(5) 0.067(6) 0.107(11) 0.036(9) 0.036(8) 0.020(5)
F3 0.068(6) 0.068(4) 0.091(11) 0.052(8) 0.017(8) 0.027(4)
F4 0.045(5) 0.084(7) 0.130(13) 0.050(10) 0.014(8) 0.019(5)
C111 0.044(6) 0.063(5) 0.063(13) 0.036(11) 0.006(10) 0.007(4)
C112 0.050(6) 0.054(5) 0.083(12) 0.036(10) 0.015(9) 0.009(4)
C113 0.047(6) 0.050(5) 0.072(12) 0.025(10) 0.014(9) 0.008(4)
C114 0.059(6) 0.056(5) 0.049(12) 0.034(10) 0.024(9) 0.014(4)
C115 0.057(5) 0.071(5) 0.061(11) 0.059(9) 0.019(9) 0.025(4)
C116 0.053(6) 0.077(5) 0.077(12) 0.057(10) 0.022(9) 0.023(4)
I3 0.0824(14) 0.0723(14) 0.0841(16) 0.0303(12) 0.0349(13) 0.0221(11)
I4 0.0605(11) 0.0851(15) 0.0695(15) 0.0323(12) 0.0148(10) 0.0163(11)
F5 0.118(6) 0.063(6) 0.114(11) 0.035(8) 0.104(9) 0.023(5)
F6 0.075(7) 0.060(5) 0.094(11) 0.037(9) 0.027(8) 0.010(5)
F7 0.072(5) 0.065(6) 0.073(10) 0.014(8) 0.031(7) -0.008(4)
F8 0.077(7) 0.053(6) 0.115(12) 0.031(9) 0.027(9) -0.002(5)
C121 0.068(7) 0.051(6) 0.072(13) 0.019(10) 0.028(10) 0.004(5)
C122 0.076(7) 0.059(6) 0.071(11) 0.033(9) 0.042(9) 0.011(5)
C123 0.063(7) 0.054(6) 0.066(11) 0.024(10) 0.020(9) 0.004(5)
C124 0.059(7) 0.061(6) 0.049(11) 0.023(10) 0.016(9) 0.005(5)
C125 0.065(7) 0.052(6) 0.051(11) 0.010(9) 0.022(9) -0.004(5)
C126 0.074(7) 0.049(6) 0.051(11) 0.014(9) 0.028(9) 0.001(5)
I5 0.0600(11) 0.0415(10) 0.0658(14) 0.0157(10) 0.0191(10) 0.0002(9)
I6 0.0451(10) 0.0566(12) 0.0617(13) 0.0239(11) 0.0095(10) 0.0027(9)
F9 0.061(6) 0.041(4) 0.095(11) 0.016(8) 0.018(8) 0.015(4)
F10 0.051(5) 0.067(6) 0.086(10) 0.028(8) 0.022(7) 0.023(4)
F11 0.056(6) 0.037(4) 0.121(12) 0.025(8) 0.020(8) 0.010(4)
F12 0.050(5) 0.045(6) 0.128(13) 0.023(9) 0.033(8) 0.011(4)
C131 0.044(6) 0.033(5) 0.065(13) 0.007(10) 0.010(9) 0.002(4)
C132 0.044(6) 0.039(5) 0.068(12) 0.012(9) 0.005(9) 0.008(4)
C133 0.037(5) 0.050(4) 0.044(10) 0.023(9) -0.001(8) 0.012(4)
C134 0.051(6) 0.047(4) 0.028(10) 0.020(9) 0.018(9) 0.012(4)
C135 0.051(6) 0.040(5) 0.079(12) 0.025(10) 0.024(9) 0.011(4)
C136 0.043(6) 0.034(5) 0.094(13) 0.012(10) 0.017(10) 0.004(4)
I7 0.0785(13) 0.0465(10) 0.0581(14) 0.0224(10) 0.0128(11) 0.0071(10)
I8 0.0715(12) 0.0493(10) 0.0605(14) 0.0268(10) 0.0053(11) 0.0026(9)
F13 0.077(7) 0.063(4) 0.095(11) 0.031(8) 0.038(8) 0.031(5)
F14 0.062(6) 0.072(6) 0.086(10) 0.034(8) 0.033(8) 0.014(4)
F15 0.051(6) 0.054(4) 0.134(13) 0.027(8) 0.014(8) 0.017(5)
F16 0.052(6) 0.070(6) 0.134(13) 0.050(9) 0.030(8) 0.015(5)
C141 0.048(7) 0.043(4) 0.052(12) 0.015(10) 0.003(9) 0.006(5)
C142 0.063(7) 0.049(4) 0.061(11) 0.021(9) 0.025(9) 0.017(4)
C143 0.057(7) 0.053(4) 0.051(11) 0.024(9) 0.020(9) 0.013(4)
C144 0.055(7) 0.048(4) 0.056(12) 0.028(10) 0.014(9) 0.011(5)
C145 0.054(7) 0.050(4) 0.086(12) 0.032(10) 0.020(9) 0.016(5)
C146 0.043(7) 0.048(4) 0.079(12) 0.023(10) 0.009(9) 0.007(5)
C1 0.026(8) 0.052(5) 0.074(6) 0.020(5) 0.012(7) 0.002(6)
C2 0.040(9) 0.055(5) 0.084(7) 0.026(4) 0.030(7) 0.012(6)
C11 0.039(8) 0.053(4) 0.079(10) 0.020(6) 0.012(8) 0.006(5)
C12 0.053(9) 0.042(6) 0.092(13) 0.017(10) 0.032(9) 0.012(6)
C13 0.047(8) 0.047(6) 0.096(14) 0.025(10) 0.027(9) 0.020(6)
C14 0.051(8) 0.045(5) 0.086(12) 0.020(7) 0.034(8) 0.013(5)
C15 0.049(9) 0.050(6) 0.076(13) 0.025(10) 0.021(9) 0.007(6)
C16 0.058(10) 0.050(6) 0.089(13) 0.025(10) 0.034(9) 0.009(7)
C17 0.043(6) 0.046(5) 0.091(12) 0.022(8) 0.039(9) 0.014(4)
C18 0.046(6) 0.046(6) 0.087(14) 0.021(9) 0.043(9) 0.013(5)
N1 0.054(7) 0.049(6) 0.085(13) 0.027(9) 0.030(9) 0.010(6)
C19 0.064(8) 0.054(9) 0.064(13) 0.017(10) 0.028(11) 0.021(6)
C20 0.056(7) 0.065(9) 0.070(13) 0.028(11) 0.026(10) 0.025(7)
C21 0.048(7) 0.057(8) 0.098(14) 0.020(11) 0.033(10) 0.021(6)
C22 0.033(6) 0.064(9) 0.082(6) 0.029(7) 0.027(5) 0.021(6)
C23 0.041(7) 0.064(11) 0.078(10) 0.028(9) 0.025(6) 0.014(7)
C24 0.056(7) 0.063(11) 0.073(10) 0.023(9) 0.031(6) 0.016(8)
C25 0.061(7) 0.069(11) 0.083(9) 0.037(8) 0.026(6) 0.010(7)
C26 0.063(8) 0.098(14) 0.073(10) 0.034(10) 0.028(7) -0.001(9)
C27 0.047(8) 0.082(13) 0.075(10) 0.033(10) 0.022(6) 0.003(8)
C28 0.067(7) 0.070(11) 0.098(10) 0.052(8) 0.034(8) 0.027(8)
C29 0.070(8) 0.081(12) 0.102(13) 0.060(10) 0.038(9) 0.030(10)
N2 0.105(9) 0.073(12) 0.096(13) 0.052(9) 0.056(10) 0.039(10)
C30 0.111(11) 0.060(12) 0.079(14) 0.042(10) 0.024(11) 0.016(12)
C31 0.093(9) 0.055(12) 0.094(14) 0.039(10) 0.014(11) 0.022(11)
C32 0.070(9) 0.062(12) 0.103(13) 0.044(10) 0.030(9) 0.029(10)
C33 0.042(7) 0.054(4) 0.086(10) 0.028(5) 0.029(7) 0.010(5)
C34 0.063(9) 0.055(5) 0.092(14) 0.029(9) 0.008(8) 0.010(6)
C35 0.059(9) 0.053(4) 0.086(13) 0.025(8) 0.027(7) 0.011(7)
C36 0.057(8) 0.043(5) 0.087(12) 0.017(7) 0.034(7) 0.017(5)
C37 0.061(10) 0.052(6) 0.106(15) 0.035(10) 0.019(8) 0.008(6)
C38 0.037(8) 0.049(5) 0.106(14) 0.027(9) 0.025(7) 0.006(6)
C39 0.072(7) 0.048(6) 0.097(13) 0.031(8) 0.045(10) 0.016(5)
C40 0.078(8) 0.042(7) 0.094(15) 0.012(11) 0.017(12) 0.006(6)
N3 0.088(8) 0.045(6) 0.073(13) 0.022(9) 0.027(11) 0.012(7)
C41 0.084(10) 0.040(8) 0.096(15) 0.016(11) 0.027(13) 0.008(6)
C42 0.091(8) 0.028(8) 0.111(16) 0.017(11) 0.047(12) 0.011(7)
C43 0.082(8) 0.034(7) 0.108(15) 0.021(11) 0.041(12) 0.020(6)
C44 0.046(8) 0.054(9) 0.085(7) 0.027(7) 0.028(7) 0.009(7)
C45 0.057(9) 0.059(11) 0.072(11) 0.027(8) 0.030(8) 0.019(8)
C46 0.053(9) 0.056(10) 0.069(11) 0.026(8) 0.022(8) 0.015(7)
C47 0.061(8) 0.060(10) 0.070(10) 0.024(7) 0.028(7) 0.024(7)
C48 0.059(9) 0.062(12) 0.061(12) 0.014(8) 0.023(8) 0.019(8)
C49 0.054(9) 0.051(11) 0.077(12) 0.021(8) 0.028(8) 0.014(8)
C50 0.055(7) 0.075(10) 0.075(10) 0.035(8) 0.027(7) 0.033(9)
C51 0.062(7) 0.072(12) 0.077(12) 0.032(10) 0.034(8) 0.031(9)
N4 0.059(7) 0.076(11) 0.067(12) 0.027(9) 0.024(7) 0.024(9)
C52 0.073(9) 0.066(12) 0.078(12) 0.027(10) 0.021(9) 0.032(11)
C53 0.065(7) 0.070(12) 0.079(12) 0.033(10) 0.008(9) 0.027(11)
C54 0.060(8) 0.094(14) 0.088(14) 0.045(10) 0.008(9) 0.018(11)
C3 0.058(4) 0.049(9) 0.065(5) 0.029(6) 0.019(4) 0.017(6)
C4 0.060(4) 0.049(9) 0.068(5) 0.019(7) 0.021(5) 0.009(6)
C61 0.059(4) 0.051(8) 0.047(9) 0.013(7) 0.014(5) 0.016(5)
C62 0.056(5) 0.055(8) 0.049(11) 0.007(7) 0.012(8) 0.016(6)
C63 0.054(6) 0.055(9) 0.067(12) 0.001(8) 0.013(8) 0.013(6)
C64 0.055(5) 0.056(8) 0.042(10) 0.008(7) 0.021(6) 0.008(5)
C65 0.059(5) 0.034(7) 0.065(11) 0.020(7) 0.021(7) 0.000(5)
C66 0.063(6) 0.043(7) 0.060(11) 0.017(7) 0.022(8) 0.010(6)
C67 0.055(5) 0.061(8) 0.035(9) 0.015(9) 0.020(7) 0.005(5)
C68 0.060(6) 0.073(9) 0.047(12) 0.029(11) -0.001(11) -0.007(7)
N5 0.059(6) 0.082(10) 0.061(12) 0.014(11) 0.009(10) -0.015(8)
C69 0.052(9) 0.092(12) 0.090(15) 0.010(14) 0.025(12) 0.000(7)
C70 0.054(8) 0.076(11) 0.111(16) 0.012(13) 0.026(13) 0.012(8)
C71 0.053(7) 0.064(9) 0.077(14) 0.019(11) 0.023(10) 0.008(7)
C72 0.052(9) 0.048(8) 0.067(5) 0.030(5) 0.010(5) 0.006(7)
C73 0.070(12) 0.055(9) 0.072(6) 0.034(7) 0.019(9) 0.004(8)
C74 0.065(11) 0.050(8) 0.068(7) 0.029(7) 0.027(9) 0.006(7)
C75 0.059(11) 0.059(8) 0.072(6) 0.025(6) 0.026(7) 0.004(7)
C76 0.041(10) 0.036(7) 0.068(6) 0.018(6) 0.016(8) 0.017(6)
C77 0.059(11) 0.039(8) 0.071(6) 0.022(6) 0.014(8) 0.016(6)
C78 0.053(10) 0.056(7) 0.072(6) 0.025(5) 0.024(8) 0.009(9)
C79 0.062(11) 0.055(8) 0.075(8) 0.026(7) 0.033(11) 0.011(10)
N6 0.081(11) 0.056(8) 0.077(9) 0.028(7) 0.036(11) 0.015(10)
C80 0.066(12) 0.056(9) 0.072(9) 0.029(7) 0.027(11) 0.019(11)
C81 0.074(12) 0.065(8) 0.076(7) 0.037(8) 0.040(11) 0.033(10)
C82 0.064(11) 0.072(9) 0.071(7) 0.035(6) 0.031(11) 0.044(10)
C83 0.059(5) 0.037(8) 0.065(10) 0.013(8) 0.020(6) 0.006(5)
C84 0.056(5) 0.028(9) 0.059(12) 0.007(8) 0.017(9) -0.001(7)
C85 0.055(5) 0.041(9) 0.069(12) 0.019(8) 0.011(10) -0.001(7)
C86 0.055(5) 0.041(8) 0.054(11) 0.015(8) 0.021(7) 0.007(5)
C87 0.059(4) 0.039(10) 0.079(13) 0.021(9) 0.018(10) 0.004(7)
C88 0.060(5) 0.024(9) 0.093(13) 0.015(8) 0.018(10) 0.005(7)
C89 0.056(5) 0.059(7) 0.050(11) 0.020(9) 0.022(7) 0.011(5)
C90 0.050(5) 0.061(8) 0.066(13) 0.007(11) 0.024(10) 0.010(6)
N7 0.053(5) 0.073(8) 0.073(13) 0.026(10) 0.018(9) 0.011(7)
C91 0.058(9) 0.080(10) 0.083(14) 0.049(12) 0.008(11) 0.008(6)
C92 0.054(8) 0.077(9) 0.081(14) 0.038(12) 0.013(11) 0.010(7)
C93 0.056(7) 0.065(8) 0.062(13) 0.019(11) 0.010(10) 0.014(6)
C94 0.058(9) 0.059(9) 0.070(5) 0.025(6) 0.027(6) 0.017(8)
C95 0.071(12) 0.055(10) 0.067(6) 0.027(7) 0.026(10) 0.022(8)
C96 0.108(13) 0.048(10) 0.069(5) 0.029(8) 0.030(10) 0.032(9)
C97 0.083(11) 0.049(9) 0.066(6) 0.032(6) 0.043(8) 0.028(8)
C98 0.087(13) 0.040(10) 0.064(6) 0.016(7) 0.027(10) 0.016(8)
C99 0.082(13) 0.047(10) 0.063(5) 0.014(7) 0.020(10) 0.017(8)
C100 0.082(12) 0.046(7) 0.063(5) 0.023(5) 0.027(9) 0.026(10)
C101 0.080(13) 0.052(8) 0.066(8) 0.031(7) 0.021(12) 0.014(11)
N8 0.064(11) 0.056(8) 0.062(9) 0.027(7) 0.018(10) 0.012(9)
C102 0.080(13) 0.067(10) 0.071(9) 0.017(7) 0.018(12) 0.018(12)
C103 0.095(14) 0.057(8) 0.065(6) 0.004(8) 0.011(13) 0.020(12)
C104 0.087(14) 0.051(8) 0.072(6) 0.012(7) 0.026(12) 0.016(11)

loop_
_atom_type_symbol
_atom_type_description
_atom_type_scat_dispersion_real
_atom_type_scat_dispersion_imag
_atom_type_scat_source
C C 0.0033 0.0016 'International Tables Vol C Tables 4.2.6.8 and 6.1.1.4'
H H 0.0000 0.0000 'International Tables Vol C Tables 4.2.6.8 and 6.1.1.4'
N N 0.0061 0.0033 'International Tables Vol C Tables 4.2.6.8 and 6.1.1.4'
F F 0.0171 0.0103 'International Tables Vol C Tables 4.2.6.8 and 6.1.1.4'
I I -0.4742 1.8119 'International Tables Vol C Tables 4.2.6.8 and 6.1.1.4'

loop_
_geom_angle_atom_site_label_1
_geom_angle_atom_site_label_2
_geom_angle_atom_site_label_3
_geom_angle
C116 C111 C112 120.0(3)
C116 C111 I1 122.1(8)
C112 C111 I1 117.9(8)
F1 C112 C113 118.0(13)
F1 C112 C111 122.0(13)
C113 C112 C111 120.1(4)
F2 C113 C112 119.5(12)
F2 C113 C114 120.6(12)
C112 C113 C114 119.9(3)
C115 C114 C113 119.6(3)
C115 C114 I2 121.3(8)
C113 C114 I2 119.1(8)
F3 C115 C114 119.5(12)
F3 C115 C116 120.5(12)
C114 C115 C116 120.0(4)
F4 C116 C111 116.4(12)
F4 C116 C115 123.2(12)
C111 C116 C115 120.4(3)
C126 C121 C122 120.4(3)
C126 C121 I3 121.7(7)
C122 C121 I3 117.9(8)
F5 C122 C123 122.5(11)
F5 C122 C121 117.9(11)
C123 C122 C121 119.6(4)
F6 C123 C122 120.1(11)
F6 C123 C124 119.8(11)
C122 C123 C124 120.0(3)
C125 C124 C123 119.9(3)
C125 C124 I4 117.5(8)
C123 C124 I4 122.6(7)
F7 C125 C124 123.4(12)
F7 C125 C126 116.9(11)
C124 C125 C126 119.7(4)
F8 C126 C121 122.4(11)
F8 C126 C125 117.1(11)
C121 C126 C125 120.4(3)
C136 C131 C132 119.9(3)
C136 C131 I5 120.9(7)
C132 C131 I5 119.1(8)
F9 C132 C133 117.7(12)
F9 C132 C131 122.3(12)
C133 C132 C131 120.1(4)
F10 C133 C132 115.9(11)
F10 C133 C134 124.1(11)
C132 C133 C134 120.0(3)
C135 C134 C133 119.6(3)
C135 C134 I6 119.3(8)
C133 C134 I6 121.1(7)
F11 C135 C134 121.9(12)
F11 C135 C136 118.1(12)
C134 C135 C136 120.0(4)
F12 C136 C131 120.3(11)
F12 C136 C135 119.3(11)
C131 C136 C135 120.4(3)
C146 C141 C142 120.1(3)
C146 C141 I7 120.6(6)
C142 C141 I7 119.3(7)
F13 C142 C143 115.7(11)
F13 C142 C141 124.4(11)
C143 C142 C141 119.9(4)
F14 C143 C142 120.7(11)
F14 C143 C144 119.3(10)
C142 C143 C144 119.9(3)
C145 C144 C143 119.7(3)
C145 C144 I8 119.0(7)
C143 C144 I8 121.3(6)
F15 C145 C144 119.4(11)
F15 C145 C146 120.7(11)
C144 C145 C146 119.9(4)
F16 C146 C141 121.1(10)
F16 C146 C145 118.5(11)
C141 C146 C145 120.4(3)
C2 C1 C22 121.2(8)
C2 C1 C11 122.6(8)
C22 C1 C11 116.1(6)
C1 C2 C44 122.3(8)
C1 C2 C33 117.6(9)
C44 C2 C33 118.5(7)
C16 C11 C12 118.9(5)
C16 C11 C1 117.5(11)
C12 C11 C1 123.6(11)
C11 C12 C13 121.9(6)
C11 C12 H12 119.1
C13 C12 H12 119.1
C12 C13 C14 119.0(5)
C12 C13 H13 120.5
C14 C13 H13 120.5
C15 C14 C13 118.8(5)
C15 C14 C17 117.1(10)
C13 C14 C17 124.1(10)
C16 C15 C14 121.5(6)
C16 C15 H15 119.3
C14 C15 H15 119.3
C11 C16 C15 120.0(5)
C11 C16 H16 120.0
C15 C16 H16 120.0
C21 C17 C18 116.1(7)
C21 C17 C14 121.9(12)
C18 C17 C14 120.3(11)
N1 C18 C17 124.0(7)
N1 C18 H18 118.0
C17 C18 H18 118.0
C18 N1 C19 116.9(7)
N1 C19 C20 123.3(8)
N1 C19 H19 118.4
C20 C19 H19 118.3
C19 C20 C21 117.5(8)
C19 C20 H20 121.2
C21 C20 H20 121.2
C17 C21 C20 122.1(8)
C17 C21 H21 118.9
C20 C21 H21 118.9
C27 C22 C23 118.9(5)
C27 C22 C1 120.0(12)
C23 C22 C1 121.0(12)
C24 C23 C22 121.6(7)
C24 C23 H23 119.2
C22 C23 H23 119.2
C23 C24 C25 119.4(6)
C23 C24 H24 120.3
C25 C24 H24 120.3
C26 C25 C24 117.9(5)
C26 C25 C28 117.9(12)
C24 C25 C28 123.5(12)
C27 C26 C25 121.4(7)
C27 C26 H26 119.3
C25 C26 H26 119.3
C22 C27 C26 120.4(6)
C22 C27 H27 119.8
C26 C27 H27 119.8
C32 C28 C29 115.4(7)
C32 C28 C25 121.9(13)
C29 C28 C25 120.3(12)
N2 C29 C28 124.4(8)
N2 C29 H29 117.8
C28 C29 H29 117.8
C29 N2 C30 117.1(8)
N2 C30 C31 123.0(9)
N2 C30 H30 118.5
C31 C30 H30 118.5
C30 C31 C32 117.8(9)
C30 C31 H31 121.1
C32 C31 H31 121.1
C28 C32 C31 122.2(8)
C28 C32 H32 118.9
C31 C32 H32 118.9
C38 C33 C34 119.5(5)
C38 C33 C2 124.2(12)
C34 C33 C2 116.2(12)
C33 C34 C35 121.6(6)
C33 C34 H34 119.2
C35 C34 H34 119.2
C34 C35 C36 118.7(6)
C34 C35 H35 120.7
C36 C35 H35 120.7
C37 C36 C35 118.8(5)
C37 C36 C39 115.0(12)
C35 C36 C39 126.1(12)
C38 C37 C36 121.4(6)
C38 C37 H37 119.3
C36 C37 H37 119.3
C33 C38 C37 119.7(6)
C33 C38 H38 120.2
C37 C38 H38 120.2
C43 C39 C40 115.8(7)
C43 C39 C36 124.0(12)
C40 C39 C36 118.0(12)
N3 C40 C39 124.0(8)
N3 C40 H40 118.0
C39 C40 H40 118.0
C40 N3 C41 117.3(8)
N3 C41 C42 123.1(9)
N3 C41 H41 118.4
C42 C41 H41 118.4
C41 C42 C43 117.5(8)
C41 C42 H42 121.2
C43 C42 H42 121.2
C39 C43 C42 122.1(8)
C39 C43 H43 118.9
C42 C43 H43 118.9
C49 C44 C45 119.1(5)
C49 C44 C2 119.1(11)
C45 C44 C2 121.6(11)
C44 C45 C46 121.5(6)
C44 C45 H45 119.2
C46 C45 H45 119.2
C45 C46 C47 118.9(6)
C45 C46 H46 120.6
C47 C46 H46 120.6
C48 C47 C46 118.1(5)
C48 C47 C50 116.7(11)
C46 C47 C50 125.2(11)
C49 C48 C47 121.6(6)
C49 C48 H48 119.2
C47 C48 H48 119.2
C44 C49 C48 119.9(6)
C44 C49 H49 120.0
C48 C49 H49 120.0
C54 C50 C51 115.2(7)
C54 C50 C47 125.7(12)
C51 C50 C47 117.2(12)
N4 C51 C50 124.2(8)
N4 C51 H51 117.9
C50 C51 H51 117.9
C51 N4 C52 117.5(8)
N4 C52 C53 122.8(9)
N4 C52 H52 118.6
C53 C52 H52 118.6
C52 C53 C54 117.8(9)
C52 C53 H53 121.1
C54 C53 H53 121.1
C50 C54 C53 122.4(8)
C50 C54 H54 118.8
C53 C54 H54 118.8
C4 C3 C61 121.4(8)
C4 C3 C72 122.3(8)
C61 C3 C72 116.2(5)
C3 C4 C83 124.7(9)
C3 C4 C94 122.0(8)
C83 C4 C94 112.9(6)
C66 C61 C62 119.2(5)
C66 C61 C3 122.1(12)
C62 C61 C3 118.6(12)
C61 C62 C63 121.8(6)
C61 C62 H62 119.1
C63 C62 H62 119.1
C62 C63 C64 119.0(5)
C62 C63 H63 120.5
C64 C63 H63 120.5
C65 C64 C63 118.4(5)
C65 C64 C67 119.2(12)
C63 C64 C67 122.5(11)
C66 C65 C64 121.8(6)
C66 C65 H65 119.1
C64 C65 H65 119.1
C61 C66 C65 119.8(6)
C61 C66 H66 120.1
C65 C66 H66 120.1
C71 C67 C68 115.3(7)
C71 C67 C64 122.5(13)
C68 C67 C64 120.6(13)
N5 C68 C67 124.3(8)
N5 C68 H68 117.9
C67 C68 H68 117.9
C68 N5 C69 117.4(8)
N5 C69 C70 122.7(8)
N5 C69 H69 118.7
C70 C69 H69 118.6
C69 C70 C71 117.8(8)
C69 C70 H70 121.1
C71 C70 H70 121.1
C67 C71 C70 122.5(8)
C67 C71 H71 118.8
C70 C71 H71 118.8
C77 C72 C73 119.0(5)
C77 C72 C3 121.2(12)
C73 C72 C3 119.8(12)
C72 C73 C74 122.0(7)
C72 C73 H73 119.0
C74 C73 H73 119.0
C73 C74 C75 119.0(6)
C73 C74 H74 120.5
C75 C74 H74 120.5
C76 C75 C74 118.2(5)
C76 C75 C78 121.5(12)
C74 C75 C78 120.3(12)
C77 C76 C75 121.9(7)
C77 C76 H76 119.1
C75 C76 H76 119.1
C72 C77 C76 119.9(6)
C72 C77 H77 120.0
C76 C77 H77 120.0
C82 C78 C79 115.9(7)
C82 C78 C75 123.6(14)
C79 C78 C75 119.0(14)
N6 C79 C78 123.9(8)
N6 C79 H79 118.0
C78 C79 H79 118.1
C79 N6 C80 117.3(8)
N6 C80 C81 123.2(8)
N6 C80 H80 118.4
C81 C80 H80 118.4
C80 C81 C82 117.4(8)
C80 C81 H81 121.3
C82 C81 H81 121.3
C78 C82 C81 122.3(8)
C78 C82 H82 118.9
C81 C82 H82 118.9
C88 C83 C84 119.4(5)
C88 C83 C4 118.9(11)
C84 C83 C4 121.7(12)
C83 C84 C85 121.7(6)
C83 C84 H84 119.2
C85 C84 H84 119.2
C84 C85 C86 118.8(5)
C84 C85 H85 120.6
C86 C85 H85 120.6
C87 C86 C85 118.7(5)
C87 C86 C89 117.8(12)
C85 C86 C89 123.3(11)
C88 C87 C86 121.5(6)
C88 C87 H87 119.2
C86 C87 H87 119.2
C83 C88 C87 119.8(6)
C83 C88 H88 120.1
C87 C88 H88 120.1
C93 C89 C90 116.0(7)
C93 C89 C86 122.4(13)
C90 C89 C86 120.2(12)
N7 C90 C89 123.9(8)
N7 C90 H90 118.1
C89 C90 H90 118.1
C90 N7 C91 117.3(8)
N7 C91 C92 123.2(8)
N7 C91 H91 118.4
C92 C91 H91 118.4
C91 C92 C93 117.6(8)
C91 C92 H92 121.2
C93 C92 H92 121.2
C89 C93 C92 122.1(8)
C89 C93 H93 119.0
C92 C93 H93 119.0
C99 C94 C95 119.2(5)
C99 C94 C4 119.5(12)
C95 C94 C4 121.2(12)
C94 C95 C96 121.5(6)
C94 C95 H95 119.2
C96 C95 H95 119.2
C95 C96 C97 119.0(6)
C95 C96 H96 120.5
C97 C96 H96 120.5
C98 C97 C96 118.4(5)
C98 C97 C100 122.2(12)
C96 C97 C100 119.2(12)
C99 C98 C97 121.5(6)
C99 C98 H98 119.2
C97 C98 H98 119.2
C94 C99 C98 120.0(6)
C94 C99 H99 120.0
C98 C99 H99 120.0
C104 C100 C101 115.7(7)
C104 C100 C97 123.0(13)
C101 C100 C97 121.0(13)
N8 C101 C100 124.1(8)
N8 C101 H101 118.0
C100 C101 H101 117.9
C101 N8 C102 117.3(8)
N8 C102 C103 123.0(9)
N8 C102 H102 118.5
C103 C102 H102 118.5
C102 C103 C104 117.7(8)
C102 C103 H103 121.1
C104 C103 H103 121.1
C100 C104 C103 122.2(8)
C100 C104 H104 118.9
C103 C104 H104 118.9

loop_
_geom_bond_atom_site_label_1
_geom_bond_atom_site_label_2
_geom_bond_distance
I1 C111 2.131(6)
I2 C114 2.130(6)
F1 C112 1.329(7)
F2 C113 1.334(7)
F3 C115 1.333(7)
F4 C116 1.331(7)
C111 C116 1.364(8)
C111 C112 1.388(6)
C112 C113 1.377(6)
C113 C114 1.391(8)
C114 C115 1.379(6)
C115 C116 1.387(6)
I3 C121 2.122(6)
I4 C124 2.123(6)
F5 C122 1.356(7)
F6 C123 1.325(7)
F7 C125 1.343(7)
F8 C126 1.328(7)
C121 C126 1.360(9)
C121 C122 1.390(6)
C122 C123 1.378(6)
C123 C124 1.391(9)
C124 C125 1.377(6)
C125 C126 1.390(6)
I5 C131 2.134(6)
I6 C134 2.130(6)
F9 C132 1.323(7)
F10 C133 1.330(7)
F11 C135 1.332(7)
F12 C136 1.330(7)
C131 C136 1.362(9)
C131 C132 1.390(6)
C132 C133 1.376(6)
C133 C134 1.392(9)
C134 C135 1.377(6)
C135 C136 1.389(6)
I7 C141 2.122(6)
I8 C144 2.122(6)
F13 C142 1.329(7)
F14 C143 1.332(7)
F15 C145 1.335(7)
F16 C146 1.329(7)
C141 C146 1.362(9)
C141 C142 1.389(6)
C142 C143 1.376(6)
C143 C144 1.392(9)
C144 C145 1.377(6)
C145 C146 1.389(6)
C1 C2 1.352(9)
C1 C22 1.506(9)
C1 C11 1.512(9)
C2 C44 1.496(9)
C2 C33 1.500(9)
C11 C16 1.379(7)
C11 C12 1.388(6)
C12 C13 1.394(6)
C12 H12 0.9400
C13 C14 1.399(7)
C13 H13 0.9400
C14 C15 1.393(6)
C14 C17 1.498(8)
C15 C16 1.388(6)
C15 H15 0.9400
C16 H16 0.9400
C17 C21 1.368(7)
C17 C18 1.387(7)
C18 N1 1.353(7)
C18 H18 0.9400
N1 C19 1.354(7)
C19 C20 1.362(7)
C19 H19 0.9400
C20 C21 1.383(7)
C20 H20 0.9400
C21 H21 0.9400
C22 C27 1.369(9)
C22 C23 1.395(8)
C23 C24 1.391(8)
C23 H23 0.9400
C24 C25 1.405(9)
C24 H24 0.9400
C25 C26 1.400(8)
C25 C28 1.515(8)
C26 C27 1.388(8)
C26 H26 0.9400
C27 H27 0.9400
C28 C32 1.364(9)
C28 C29 1.391(9)
C29 N2 1.342(9)
C29 H29 0.9400
N2 C30 1.349(9)
C30 C31 1.356(9)
C30 H30 0.9400
C31 C32 1.384(9)
C31 H31 0.9400
C32 H32 0.9400
C33 C38 1.371(9)
C33 C34 1.388(8)
C34 C35 1.396(8)
C34 H34 0.9400
C35 C36 1.402(9)
C35 H35 0.9400
C36 C37 1.393(8)
C36 C39 1.493(8)
C37 C38 1.390(8)
C37 H37 0.9400
C38 H38 0.9400
C39 C43 1.362(9)
C39 C40 1.391(9)
C40 N3 1.341(8)
C40 H40 0.9400
N3 C41 1.350(9)
C41 C42 1.357(9)
C41 H41 0.9400
C42 C43 1.385(9)
C42 H42 0.9400
C43 H43 0.9400
C44 C49 1.372(9)
C44 C45 1.391(8)
C45 C46 1.394(8)
C45 H45 0.9400
C46 C47 1.405(9)
C46 H46 0.9400
C47 C48 1.395(8)
C47 C50 1.508(8)
C48 C49 1.388(8)
C48 H48 0.9400
C49 H49 0.9400
C50 C54 1.364(9)
C50 C51 1.392(9)
C51 N4 1.342(9)
C51 H51 0.9400
N4 C52 1.347(9)
C52 C53 1.357(9)
C52 H52 0.9400
C53 C54 1.383(9)
C53 H53 0.9400
C54 H54 0.9400
C3 C4 1.340(8)
C3 C61 1.502(9)
C3 C72 1.508(9)
C4 C83 1.495(9)
C4 C94 1.511(9)
C61 C66 1.373(9)
C61 C62 1.390(7)
C62 C63 1.394(8)
C62 H62 0.9400
C63 C64 1.402(9)
C63 H63 0.9400
C64 C65 1.396(8)
C64 C67 1.509(8)
C65 C66 1.387(8)
C65 H65 0.9400
C66 H66 0.9400
C67 C71 1.363(9)
C67 C68 1.392(9)
C68 N5 1.342(8)
C68 H68 0.9400
N5 C69 1.350(9)
C69 C70 1.357(9)
C69 H69 0.9400
C70 C71 1.384(9)
C70 H70 0.9400
C71 H71 0.9400
C72 C77 1.377(9)
C72 C73 1.388(8)
C73 C74 1.390(8)
C73 H73 0.9400
C74 C75 1.405(9)
C74 H74 0.9400
C75 C76 1.397(8)
C75 C78 1.497(9)
C76 C77 1.383(8)
C76 H76 0.9400
C77 H77 0.9400
C78 C82 1.361(9)
C78 C79 1.389(9)
C79 N6 1.345(8)
C79 H79 0.9400
N6 C80 1.347(9)
C80 C81 1.357(9)
C80 H80 0.9400
C81 C82 1.387(9)
C81 H81 0.9400
C82 H82 0.9400
C83 C88 1.373(9)
C83 C84 1.387(7)
C84 C85 1.396(8)
C84 H84 0.9400
C85 C86 1.402(9)
C85 H85 0.9400
C86 C87 1.394(8)
C86 C89 1.494(8)
C87 C88 1.388(8)
C87 H87 0.9400
C88 H88 0.9400
C89 C93 1.361(9)
C89 C90 1.390(9)
C90 N7 1.343(8)
C90 H90 0.9400
N7 C91 1.349(9)
C91 C92 1.356(9)
C91 H91 0.9400
C92 C93 1.386(9)
C92 H92 0.9400
C93 H93 0.9400
C94 C99 1.372(9)
C94 C95 1.392(8)
C95 C96 1.393(8)
C95 H95 0.9400
C96 C97 1.403(9)
C96 H96 0.9400
C97 C98 1.397(8)
C97 C100 1.499(9)
C98 C99 1.387(8)
C98 H98 0.9400
C99 H99 0.9400
C100 C104 1.365(9)
C100 C101 1.389(9)
C101 N8 1.346(8)
C101 H101 0.9400
N8 C102 1.347(9)
C102 C103 1.358(9)
C102 H102 0.9400
C103 C104 1.383(9)
C103 H103 0.9400
C104 H104 0.9400

loop_
_geom_torsion_atom_site_label_1
_geom_torsion_atom_site_label_2
_geom_torsion_atom_site_label_3
_geom_torsion_atom_site_label_4
_geom_torsion
C116 C111 C112 F1 -180.0(3)
I1 C111 C112 F1 0.0(4)
C116 C111 C112 C113 0.1(5)
I1 C111 C112 C113 -180.0(2)
F1 C112 C113 F2 0.1(4)
C111 C112 C113 F2 -180.0(3)
F1 C112 C113 C114 -180.0(2)
C111 C112 C113 C114 -0.1(5)
F2 C113 C114 C115 179.9(3)
C112 C113 C114 C115 0.0(5)
F2 C113 C114 I2 0.0(4)
C112 C113 C114 I2 -179.9(2)
C113 C114 C115 F3 180.0(3)
I2 C114 C115 F3 0.0(4)
C113 C114 C115 C116 -0.1(5)
I2 C114 C115 C116 179.9(2)
C112 C111 C116 F4 179.9(3)
I1 C111 C116 F4 0.0(4)
C112 C111 C116 C115 -0.1(5)
I1 C111 C116 C115 180.0(2)
F3 C115 C116 F4 0.0(5)
C114 C115 C116 F4 -179.9(3)
F3 C115 C116 C111 -179.9(3)
C114 C115 C116 C111 0.1(5)
C126 C121 C122 F5 -180.0(3)
I3 C121 C122 F5 0.0(4)
C126 C121 C122 C123 -0.1(5)
I3 C121 C122 C123 180.0(2)
F5 C122 C123 F6 0.0(5)
C121 C122 C123 F6 -179.9(3)
F5 C122 C123 C124 179.9(3)
C121 C122 C123 C124 0.0(4)
F6 C123 C124 C125 179.9(3)
C122 C123 C124 C125 0.0(5)
F6 C123 C124 I4 -0.2(4)
C122 C123 C124 I4 179.9(2)
C123 C124 C125 F7 180.0(3)
I4 C124 C125 F7 0.1(4)
C123 C124 C125 C126 0.0(4)
I4 C124 C125 C126 -179.9(2)
C122 C121 C126 F8 -179.9(3)
I3 C121 C126 F8 0.1(4)
C122 C121 C126 C125 0.1(5)
I3 C121 C126 C125 -179.9(2)
F7 C125 C126 F8 -0.1(4)
C124 C125 C126 F8 179.9(3)
F7 C125 C126 C121 180.0(3)
C124 C125 C126 C121 0.0(5)
C136 C131 C132 F9 180.0(3)
I5 C131 C132 F9 0.0(4)
C136 C131 C132 C133 0.0(4)
I5 C131 C132 C133 -179.9(2)
F9 C132 C133 F10 0.0(4)
C131 C132 C133 F10 179.9(3)
F9 C132 C133 C134 179.9(2)
C131 C132 C133 C134 -0.2(4)
F10 C133 C134 C135 -179.9(3)
C132 C133 C134 C135 0.1(4)
F10 C133 C134 I6 0.0(4)
C132 C133 C134 I6 -180.0(2)
C133 C134 C135 F11 179.9(3)
I6 C134 C135 F11 0.0(4)
C133 C134 C135 C136 0.0(4)
I6 C134 C135 C136 -179.9(2)
C132 C131 C136 F12 179.9(3)
I5 C131 C136 F12 -0.1(4)
C132 C131 C136 C135 0.1(4)
I5 C131 C136 C135 -180.0(2)
F11 C135 C136 F12 0.1(4)
C134 C135 C136 F12 -180.0(3)
F11 C135 C136 C131 180.0(3)
C134 C135 C136 C131 -0.1(4)
C146 C141 C142 F13 -180.0(3)
I7 C141 C142 F13 0.0(4)
C146 C141 C142 C143 0.1(4)
I7 C141 C142 C143 -180.0(2)
F13 C142 C143 F14 0.0(4)
C141 C142 C143 F14 180.0(3)
F13 C142 C143 C144 180.0(2)
C141 C142 C143 C144 -0.1(4)
F14 C143 C144 C145 180.0(3)
C142 C143 C144 C145 0.0(4)
F14 C143 C144 I8 0.0(4)
C142 C143 C144 I8 -180.0(2)
C143 C144 C145 F15 180.0(3)
I8 C144 C145 F15 -0.1(4)
C143 C144 C145 C146 0.0(4)
I8 C144 C145 C146 180.0(2)
C142 C141 C146 F16 180.0(3)
I7 C141 C146 F16 0.0(4)
C142 C141 C146 C145 -0.1(4)
I7 C141 C146 C145 180.0(2)
F15 C145 C146 F16 0.0(4)
C144 C145 C146 F16 180.0(3)
F15 C145 C146 C141 -179.9(3)
C144 C145 C146 C141 0.0(4)
C22 C1 C2 C44 -174.4(13)
C11 C1 C2 C44 6(2)
C22 C1 C2 C33 -9(2)
C11 C1 C2 C33 171.6(13)
C2 C1 C11 C16 119.8(19)
C22 C1 C11 C16 -59.8(14)
C2 C1 C11 C12 -60.6(17)
C22 C1 C11 C12 119.9(14)
C16 C11 C12 C13 -0.3(15)
C1 C11 C12 C13 -180.0(11)
C11 C12 C13 C14 0(2)
C12 C13 C14 C15 0(3)
C12 C13 C14 C17 -179.8(14)
C13 C14 C15 C16 1(3)
C17 C14 C15 C16 -179.1(16)
C12 C11 C16 C15 1(2)
C1 C11 C16 C15 -178.9(13)
C14 C15 C16 C11 -2(3)
C15 C14 C17 C21 -42(2)
C13 C14 C17 C21 137.9(18)
C15 C14 C17 C18 154.1(14)
C13 C14 C17 C18 -26(2)
C21 C17 C18 N1 1.5(9)
C14 C17 C18 N1 166.7(12)
C17 C18 N1 C19 -0.7(13)
C18 N1 C19 C20 0.7(18)
N1 C19 C20 C21 -1.4(19)
C18 C17 C21 C20 -2.2(13)
C14 C17 C21 C20 -167.1(13)
C19 C20 C21 C17 2.2(18)
C2 C1 C22 C27 114.3(18)
C11 C1 C22 C27 -66.2(14)
C2 C1 C22 C23 -64.9(17)
C11 C1 C22 C23 114.6(14)
C27 C22 C23 C24 2.1(15)
C1 C22 C23 C24 -178.7(10)
C22 C23 C24 C25 -5(2)
C23 C24 C25 C26 7(3)
C23 C24 C25 C28 177.2(13)
C24 C25 C26 C27 -7(3)
C28 C25 C26 C27 -177.4(16)
C23 C22 C27 C26 -2(2)
C1 C22 C27 C26 179.2(13)
C25 C26 C27 C22 4(3)
C26 C25 C28 C32 -47(2)
C24 C25 C28 C32 142.8(17)
C26 C25 C28 C29 151.2(14)
C24 C25 C28 C29 -19(2)
C32 C28 C29 N2 3.3(9)
C25 C28 C29 N2 166.1(12)
C28 C29 N2 C30 -0.5(14)
C29 N2 C30 C31 -1.6(18)
N2 C30 C31 C32 0.7(19)
C29 C28 C32 C31 -4.2(13)
C25 C28 C32 C31 -166.7(13)
C30 C31 C32 C28 2.4(18)
C1 C2 C33 C38 -62.5(16)
C44 C2 C33 C38 103.6(15)
C1 C2 C33 C34 121.5(16)
C44 C2 C33 C34 -72.4(13)
C38 C33 C34 C35 1.9(15)
C2 C33 C34 C35 178.1(10)
C33 C34 C35 C36 3(2)
C34 C35 C36 C37 -4(2)
C34 C35 C36 C39 172.5(13)
C35 C36 C37 C38 0(3)
C39 C36 C37 C38 -176.6(16)
C34 C33 C38 C37 -5.7(19)
C2 C33 C38 C37 178.5(12)
C36 C37 C38 C33 5(3)
C37 C36 C39 C43 -41(2)
C35 C36 C39 C43 142.4(17)
C37 C36 C39 C40 156.4(13)
C35 C36 C39 C40 -20(2)
C43 C39 C40 N3 2.0(9)
C36 C39 C40 N3 166.0(12)
C39 C40 N3 C41 0.6(14)
C40 N3 C41 C42 -1.9(19)
N3 C41 C42 C43 0.4(19)
C40 C39 C43 C42 -3.6(13)
C36 C39 C43 C42 -166.6(13)
C41 C42 C43 C39 2.5(18)
C1 C2 C44 C49 -65.6(16)
C33 C2 C44 C49 129.0(16)
C1 C2 C44 C45 119.1(17)
C33 C2 C44 C45 -46.2(14)
C49 C44 C45 C46 1.3(15)
C2 C44 C45 C46 176.6(10)
C44 C45 C46 C47 7(2)
C45 C46 C47 C48 -10(2)
C45 C46 C47 C50 168.6(14)
C46 C47 C48 C49 7(3)
C50 C47 C48 C49 -172.3(16)
C45 C44 C49 C48 -5.1(19)
C2 C44 C49 C48 179.5(12)
C47 C48 C49 C44 1(3)
C48 C47 C50 C54 -38(2)
C46 C47 C50 C54 143.4(17)
C48 C47 C50 C51 158.7(13)
C46 C47 C50 C51 -20(2)
C54 C50 C51 N4 1.2(9)
C47 C50 C51 N4 166.7(12)
C50 C51 N4 C52 -0.7(13)
C51 N4 C52 C53 0.0(17)
N4 C52 C53 C54 0.0(18)
C51 C50 C54 C53 -1.1(13)
C47 C50 C54 C53 -165.2(13)
C52 C53 C54 C50 0.5(17)
C61 C3 C4 C83 -175.2(15)
C72 C3 C4 C83 8(2)
C61 C3 C4 C94 -3(2)
C72 C3 C4 C94 -179.8(16)
C4 C3 C61 C66 69.1(16)
C72 C3 C61 C66 -113.5(16)
C4 C3 C61 C62 -111.3(16)
C72 C3 C61 C62 66.1(14)
C66 C61 C62 C63 0.7(15)
C3 C61 C62 C63 -178.9(10)
C61 C62 C63 C64 -2(2)
C62 C63 C64 C65 3(2)
C62 C63 C64 C67 -178.0(13)
C63 C64 C65 C66 -2(3)
C67 C64 C65 C66 178.9(15)
C62 C61 C66 C65 0.3(18)
C3 C61 C66 C65 179.9(11)
C64 C65 C66 C61 0(2)
C65 C64 C67 C71 -151.6(14)
C63 C64 C67 C71 29(2)
C65 C64 C67 C68 44(2)
C63 C64 C67 C68 -135.5(16)
C71 C67 C68 N5 -0.1(7)
C64 C67 C68 N5 165.7(10)
C67 C68 N5 C69 0.2(10)
C68 N5 C69 C70 -0.1(14)
N5 C69 C70 C71 -0.1(14)
C68 C67 C71 C70 -0.1(10)
C64 C67 C71 C70 -165.6(11)
C69 C70 C71 C67 0.2(13)
C4 C3 C72 C77 62.1(16)
C61 C3 C72 C77 -115.2(16)
C4 C3 C72 C73 -118.5(16)
C61 C3 C72 C73 64.1(14)
C77 C72 C73 C74 -0.4(15)
C3 C72 C73 C74 -179.8(10)
C72 C73 C74 C75 0(2)
C73 C74 C75 C76 0(2)
C73 C74 C75 C78 -178.6(13)
C74 C75 C76 C77 1(2)
C78 C75 C76 C77 179.2(15)
C73 C72 C77 C76 1.0(17)
C3 C72 C77 C76 -179.6(10)
C75 C76 C77 C72 -1(2)
C76 C75 C78 C82 45(2)
C74 C75 C78 C82 -137.2(16)
C76 C75 C78 C79 -150.0(13)
C74 C75 C78 C79 28.0(19)
C82 C78 C79 N6 -2.1(8)
C75 C78 C79 N6 -168.5(11)
C78 C79 N6 C80 2.1(13)
C79 N6 C80 C81 -1.7(17)
N6 C80 C81 C82 1.3(18)
C79 C78 C82 C81 1.7(12)
C75 C78 C82 C81 167.4(12)
C80 C81 C82 C78 -1.3(16)
C3 C4 C83 C88 -123.5(18)
C94 C4 C83 C88 63.3(13)
C3 C4 C83 C84 54.1(16)
C94 C4 C83 C84 -119.2(14)
C88 C83 C84 C85 -2.6(15)
C4 C83 C84 C85 179.9(10)
C83 C84 C85 C86 1(2)
C84 C85 C86 C87 -2(3)
C84 C85 C86 C89 -175.7(13)
C85 C86 C87 C88 3(3)
C89 C86 C87 C88 177.6(16)
C84 C83 C88 C87 4.1(19)
C4 C83 C88 C87 -178.3(12)
C86 C87 C88 C83 -4(3)
C87 C86 C89 C93 -157.7(13)
C85 C86 C89 C93 16(2)
C87 C86 C89 C90 36(2)
C85 C86 C89 C90 -149.4(16)
C93 C89 C90 N7 0.2(7)
C86 C89 C90 N7 166.9(10)
C89 C90 N7 C91 0.8(10)
C90 N7 C91 C92 -1.0(13)
N7 C91 C92 C93 0.2(14)
C90 C89 C93 C92 -1.0(10)
C86 C89 C93 C92 -167.5(12)
C91 C92 C93 C89 0.8(13)
C3 C4 C94 C99 63.8(16)
C83 C4 C94 C99 -122.7(15)
C3 C4 C94 C95 -118.7(16)
C83 C4 C94 C95 54.8(13)
C99 C94 C95 C96 -1.5(15)
C4 C94 C95 C96 -179.0(10)
C94 C95 C96 C97 -4(2)
C95 C96 C97 C98 6(3)
C95 C96 C97 C100 -179.2(13)
C96 C97 C98 C99 -3(3)
C100 C97 C98 C99 -177.8(16)
C95 C94 C99 C98 4.4(19)
C4 C94 C99 C98 -178.0(12)
C97 C98 C99 C94 -2(3)
C98 C97 C100 C104 -162.8(14)
C96 C97 C100 C104 22(2)
C98 C97 C100 C101 25(2)
C96 C97 C100 C101 -150.2(15)
C104 C100 C101 N8 0.4(6)
C97 C100 C101 N8 173.3(10)
C100 C101 N8 C102 -0.1(10)
C101 N8 C102 C103 0.1(13)
N8 C102 C103 C104 -0.3(14)
C101 C100 C104 C103 -0.6(10)
C97 C100 C104 C103 -173.3(12)
C102 C103 C104 C100 0.6(13)
